data_7223827
loop_
_publ_author_name
'Kafitz, W.'
'Dehnicke, K.'
'Schweda, E.'
'Straehle, J.'

_publ_section_title
;
 Re N F4 * Re F5 (N Cl), ein Nitrido-Nitrenokomplex von Rhenium(VII)
;
_journal_name_full
;
Zeitschrift fuer Naturforschung, Teil B. Anorganische Chemie, Organische 
Chemie (33,1978-41,1986)
;
_journal_page_first 1114
_journal_page_last 1117
_journal_volume 39
_journal_year 1984
_chemical_formula_sum 'Cl F9 N2 Re2'
_chemical_name_systematic 'Re N F4 Re F5 (N Cl)'
_space_group_IT_number 62
_symmetry_space_group_name_Hall '-P 2ac 2n'
_symmetry_space_group_name_H-M 'P n m a'
_cell_angle_alpha 90
_cell_angle_beta 90
_cell_angle_gamma 90
_cell_formula_units_Z 4
_cell_length_a 14.4
_cell_length_b 8.48
_cell_length_c 7.76
_cell_volume 947.589
_citation_journal_id_ASTM ZNBAD2
_cod_data_source_file Kafitz_ZNBAD2_1984_1833.cif
_cod_data_source_block Cl1F9N2Re2
_cod_original_cell_volume 947.5891
_cod_original_formula_sum 'Cl1 F9 N2 Re2'
_cod_database_code 7223827

loop_
_symmetry_equiv_pos_as_xyz
x,y,z
-x+1/2,-y,z+1/2
x+1/2,-y+1/2,-z+1/2
-x,y+1/2,-z
-x,-y,-z
x-1/2,y,-z-1/2
-x-1/2,y-1/2,z-1/2
x,-y-1/2,z

loop_
_atom_site_label
_atom_site_type_symbol
_atom_site_fract_x
_atom_site_fract_y
_atom_site_fract_z
_atom_site_occupancy
_atom_site_U_iso_or_equiv
F5 F-1 0.292 0.334 0.44 1 0.0
F3 F-1 0.068 0.039 0.2 1 0.0
F4 F-1 0.155 0.25 0.06 1 0.0
N1 N-3 -0.002 0.25 -0.02 1 0.0
Cl1 Cl+1 0.366 0.25 0.906 1 0.0
Re1 Re+7 0.0529 0.25 0.1555 1 0.0
Re2 Re+7 0.2211 0.25 0.5869 1 0.0
F1 F-1 0.133 0.25 0.41 1 0.0
N2 N-3 0.296 0.25 0.74 1 0.0
F6 F-1 0.135 0.331 0.692 1 0.0
F2 F-1 -0.039 0.25 0.29 1 0.0
